data_4102859
loop_
_publ_author_name
'Hao Shen'
'Zuowei Xie'

_publ_section_title
;
 Atom-Economical Synthesis of N-Heterocycles via Cascade
 Inter-/Intramolecular C-N Bond-Forming Reactions Catalyzed by Ti Amides
;
_journal_name_full 'Journal of the American Chemical Society'
_journal_page_first 11473
_journal_page_last 11480
_journal_paper_doi 10.1021/ja101796k
_journal_volume 132
_journal_year 2010
_chemical_formula_sum 'C20 H20 N2'
_chemical_formula_weight 288.38
_chemical_name_systematic
; 
 ? 
;
_space_group_IT_number 15
_symmetry_cell_setting monoclinic
_symmetry_space_group_name_Hall '-C 2yc'
_symmetry_space_group_name_H-M 'C 1 2/c 1'
_atom_sites_solution_hydrogens geom
_atom_sites_solution_primary direct
_atom_sites_solution_secondary difmap
_audit_creation_method SHELXL-97
_cell_angle_alpha 90.00
_cell_angle_beta 100.7460(10)
_cell_angle_gamma 90.00
_cell_formula_units_Z 8
_cell_length_a 20.1718(6)
_cell_length_b 5.8933(2)
_cell_length_c 27.0472(8)
_cell_measurement_temperature 296(2)
_cell_volume 3158.94(17)
_computing_cell_refinement 'BRUKER APEXII CCD DIFFRACTOMETER'
_computing_data_collection 'BRUKER APEXII CCD DIFFRACTOMETER'
_computing_data_reduction 'BRUKER APEXII CCD DIFFRACTOMETER'
_computing_molecular_graphics 'SIEMENS SHELXTL'
_computing_publication_material 'SIEMENS SHELXTL'
_computing_structure_refinement 'SHELXL-97 (Sheldrick, 1997)'
_computing_structure_solution 'SHELXS-97 (Sheldrick, 1990)'
_diffrn_ambient_temperature 296(2)
_diffrn_measured_fraction_theta_full 0.993
_diffrn_measured_fraction_theta_max 0.993
_diffrn_measurement_device_type 'BRUKER APEXII CCD DIFFRACTOMETER'
_diffrn_measurement_method 'OMEGA SCAN'
_diffrn_radiation_monochromator graphite
_diffrn_radiation_source 'fine-focus sealed tube'
_diffrn_radiation_type MoK\a
_diffrn_radiation_wavelength 0.71073
_diffrn_reflns_av_R_equivalents 0.0208
_diffrn_reflns_av_sigmaI/netI 0.0213
_diffrn_reflns_limit_h_max 26
_diffrn_reflns_limit_h_min -26
_diffrn_reflns_limit_k_max 7
_diffrn_reflns_limit_k_min -3
_diffrn_reflns_limit_l_max 36
_diffrn_reflns_limit_l_min -28
_diffrn_reflns_number 16030
_diffrn_reflns_theta_full 28.31
_diffrn_reflns_theta_max 28.31
_diffrn_reflns_theta_min 1.53
_exptl_absorpt_coefficient_mu 0.071
_exptl_absorpt_correction_T_max 1.0000
_exptl_absorpt_correction_T_min 0.853061
_exptl_absorpt_correction_type multi-scan
_exptl_crystal_colour orange
_exptl_crystal_density_diffrn 1.213
_exptl_crystal_density_method 'not measured'
_exptl_crystal_description block
_exptl_crystal_F_000 1232
_exptl_crystal_size_max 0.50
_exptl_crystal_size_mid 0.40
_exptl_crystal_size_min 0.30
_refine_diff_density_max 0.266
_refine_diff_density_min -0.267
_refine_diff_density_rms 0.032
_refine_ls_extinction_coef 0.0020(6)
_refine_ls_extinction_expression Fc^*^=kFc[1+0.001xFc^2^\l^3^/sin(2\q)]^-1/4^
_refine_ls_extinction_method SHELXL
_refine_ls_goodness_of_fit_ref 1.013
_refine_ls_hydrogen_treatment riding
_refine_ls_matrix_type full
_refine_ls_number_parameters 200
_refine_ls_number_reflns 3888
_refine_ls_number_restraints 0
_refine_ls_restrained_S_all 1.013
_refine_ls_R_factor_all 0.1032
_refine_ls_R_factor_gt 0.0583
_refine_ls_shift/su_max 0.003
_refine_ls_shift/su_mean 0.000
_refine_ls_structure_factor_coef Fsqd
_refine_ls_weighting_details 'calc w=1/[\s^2^(Fo^2^)+(0.1002P)^2^+1.4690P] where P=(Fo^2^+2Fc^2^)/3'
_refine_ls_weighting_scheme calc
_refine_ls_wR_factor_gt 0.1733
_refine_ls_wR_factor_ref 0.2170
_reflns_number_gt 2189
_reflns_number_total 3888
_reflns_threshold_expression >2sigma(I)
_cod_data_source_file ja101796k_si_002_3.cif
_cod_data_source_block 5c
_cod_database_code 4102859

loop_
_symmetry_equiv_pos_as_xyz
'x, y, z'
'-x, y, -z+1/2'
'x+1/2, y+1/2, z'
'-x+1/2, y+1/2, -z+1/2'
'-x, -y, -z'
'x, -y, z-1/2'
'-x+1/2, -y+1/2, -z'
'x+1/2, -y+1/2, z-1/2'

loop_
_atom_site_label
_atom_site_type_symbol
_atom_site_fract_x
_atom_site_fract_y
_atom_site_fract_z
_atom_site_U_iso_or_equiv
_atom_site_adp_type
_atom_site_occupancy
_atom_site_symmetry_multiplicity
_atom_site_calc_flag
_atom_site_refinement_flags
N1 N 0.15022(9) 0.1421(3) 0.05522(6) 0.0676(5) Uani 1 1 d .
N2 N 0.11678(12) -0.1626(4) 0.00360(7) 0.0882(6) Uani 1 1 d .
C1 C 0.10695(12) -0.0377(4) 0.04393(8) 0.0722(6) Uani 1 1 d .
C2 C 0.05861(12) -0.0882(4) 0.07205(9) 0.0759(6) Uani 1 1 d .
H2A H 0.0311 -0.2148 0.0643 0.091 Uiso 1 1 calc R
C3 C 0.05108(10) 0.0524(4) 0.11247(8) 0.0682(6) Uani 1 1 d .
C4 C 0.00185(12) 0.0148(5) 0.14260(9) 0.0838(7) Uani 1 1 d .
H4A H -0.0255 -0.1131 0.1369 0.101 Uiso 1 1 calc R
C5 C -0.00605(13) 0.1613(5) 0.17944(9) 0.0891(8) Uani 1 1 d .
H5A H -0.0390 0.1340 0.1986 0.107 Uiso 1 1 calc R
C6 C 0.03506(13) 0.3547(5) 0.18907(9) 0.0859(7) Uani 1 1 d .
H6A H 0.0287 0.4563 0.2141 0.103 Uiso 1 1 calc R
C7 C 0.08416(11) 0.3935(4) 0.16186(8) 0.0721(6) Uani 1 1 d .
H7A H 0.1117 0.5205 0.1688 0.087 Uiso 1 1 calc R
C8 C 0.09379(10) 0.2437(3) 0.12345(7) 0.0625(5) Uani 1 1 d .
C9 C 0.14404(11) 0.2763(3) 0.09329(7) 0.0628(5) Uani 1 1 d .
C10 C 0.19386(12) 0.4682(4) 0.10343(7) 0.0685(6) Uani 1 1 d .
H10A H 0.1696 0.6068 0.1077 0.082 Uiso 1 1 calc R
H10B H 0.2149 0.4879 0.0743 0.082 Uiso 1 1 calc R
C11 C 0.24866(10) 0.4342(3) 0.14941(7) 0.0590(5) Uani 1 1 d .
C12 C 0.26051(12) 0.5934(4) 0.18684(8) 0.0772(6) Uani 1 1 d .
H12A H 0.2340 0.7235 0.1842 0.093 Uiso 1 1 calc R
C13 C 0.31066(16) 0.5655(6) 0.22825(10) 0.0989(9) Uani 1 1 d .
H13A H 0.3178 0.6760 0.2532 0.119 Uiso 1 1 calc R
C14 C 0.34974(15) 0.3775(7) 0.23273(11) 0.1078(11) Uani 1 1 d .
H14A H 0.3838 0.3588 0.2608 0.129 Uiso 1 1 calc R
C15 C 0.33919(14) 0.2148(5) 0.19601(13) 0.1097(10) Uani 1 1 d .
H15A H 0.3661 0.0855 0.1990 0.132 Uiso 1 1 calc R
C16 C 0.28831(12) 0.2433(4) 0.15438(10) 0.0837(7) Uani 1 1 d .
H16A H 0.2810 0.1321 0.1296 0.100 Uiso 1 1 calc R
C17 C 0.07457(15) -0.3551(4) -0.01506(9) 0.0962(9) Uani 1 1 d .
H17A H 0.0284 -0.3080 -0.0277 0.115 Uiso 1 1 calc R
H17B H 0.0748 -0.4681 0.0111 0.115 Uiso 1 1 calc R
C18 C 0.1070(3) -0.4451(5) -0.05668(12) 0.1517(18) Uani 1 1 d .
H18A H 0.1271 -0.5920 -0.0472 0.182 Uiso 1 1 calc R
H18B H 0.0730 -0.4645 -0.0869 0.182 Uiso 1 1 calc R
C19 C 0.15921(18) -0.2864(7) -0.06667(14) 0.1353(14) Uani 1 1 d .
H19A H 0.1473 -0.2258 -0.1005 0.162 Uiso 1 1 calc R
H19B H 0.2023 -0.3634 -0.0634 0.162 Uiso 1 1 calc R
C20 C 0.16345(16) -0.1009(5) -0.02915(10) 0.0978(8) Uani 1 1 d .
H20A H 0.2090 -0.0877 -0.0100 0.117 Uiso 1 1 calc R
H20B H 0.1506 0.0428 -0.0457 0.117 Uiso 1 1 calc R

loop_
_atom_site_aniso_label
_atom_site_aniso_U_11
_atom_site_aniso_U_22
_atom_site_aniso_U_33
_atom_site_aniso_U_23
_atom_site_aniso_U_13
_atom_site_aniso_U_12
N1 0.0804(12) 0.0655(10) 0.0536(9) 0.0020(7) 0.0037(8) 0.0090(8)
N2 0.1120(16) 0.0769(12) 0.0703(12) -0.0165(9) 0.0031(11) 0.0015(11)
C1 0.0824(15) 0.0637(11) 0.0635(12) -0.0001(10) -0.0048(11) 0.0075(10)
C2 0.0801(15) 0.0674(12) 0.0728(14) -0.0009(10) -0.0046(12) -0.0011(11)
C3 0.0634(12) 0.0731(13) 0.0617(12) 0.0119(10) -0.0050(10) 0.0036(9)
C4 0.0731(15) 0.0952(16) 0.0782(15) 0.0086(13) 0.0015(12) -0.0071(13)
C5 0.0734(15) 0.121(2) 0.0725(15) 0.0098(14) 0.0135(12) -0.0057(14)
C6 0.0818(16) 0.1101(19) 0.0664(14) -0.0049(13) 0.0152(12) 0.0018(14)
C7 0.0717(13) 0.0828(14) 0.0597(12) -0.0002(10) 0.0069(10) 0.0006(11)
C8 0.0665(12) 0.0663(11) 0.0499(10) 0.0081(8) -0.0015(9) 0.0087(9)
C9 0.0720(12) 0.0619(11) 0.0504(10) 0.0062(8) 0.0005(9) 0.0066(9)
C10 0.0845(14) 0.0654(11) 0.0565(11) 0.0050(9) 0.0158(10) 0.0008(10)
C11 0.0673(12) 0.0587(10) 0.0539(10) -0.0004(8) 0.0184(9) -0.0062(8)
C12 0.0838(15) 0.0760(13) 0.0738(14) -0.0158(11) 0.0196(12) -0.0107(11)
C13 0.101(2) 0.123(2) 0.0711(16) -0.0158(15) 0.0135(15) -0.0446(19)
C14 0.0864(19) 0.133(3) 0.092(2) 0.0322(19) -0.0138(15) -0.0466(19)
C15 0.0791(17) 0.0908(19) 0.147(3) 0.0258(19) -0.0108(18) 0.0013(14)
C16 0.0792(15) 0.0701(13) 0.0975(18) -0.0084(12) 0.0054(13) 0.0033(11)
C17 0.125(2) 0.0696(13) 0.0788(16) -0.0035(12) -0.0219(15) 0.0097(14)
C18 0.302(6) 0.0708(18) 0.090(2) -0.0158(15) 0.056(3) 0.004(3)
C19 0.112(2) 0.155(3) 0.130(3) -0.073(3) 0.001(2) 0.007(2)
C20 0.127(2) 0.0889(17) 0.0785(16) -0.0173(13) 0.0209(16) 0.0194(16)

loop_
_atom_type_symbol
_atom_type_description
_atom_type_scat_dispersion_real
_atom_type_scat_dispersion_imag
_atom_type_scat_source
C C 0.0033 0.0016 'International Tables Vol C Tables 4.2.6.8 and 6.1.1.4'
H H 0.0000 0.0000 'International Tables Vol C Tables 4.2.6.8 and 6.1.1.4'
N N 0.0061 0.0033 'International Tables Vol C Tables 4.2.6.8 and 6.1.1.4'

loop_
_geom_angle_atom_site_label_1
_geom_angle_atom_site_label_2
_geom_angle_atom_site_label_3
_geom_angle
C9 N1 C1 119.15(19)
C1 N2 C17 122.5(2)
C1 N2 C20 124.1(2)
C17 N2 C20 112.8(2)
N2 C1 N1 114.5(2)
N2 C1 C2 123.4(2)
N1 C1 C2 122.1(2)
C1 C2 C3 119.6(2)
C2 C3 C4 123.1(2)
C2 C3 C8 118.9(2)
C4 C3 C8 118.0(2)
C5 C4 C3 121.1(2)
C4 C5 C6 120.6(2)
C7 C6 C5 120.0(2)
C6 C7 C8 120.7(2)
C7 C8 C3 119.5(2)
C7 C8 C9 123.3(2)
C3 C8 C9 117.15(18)
N1 C9 C8 122.99(19)
N1 C9 C10 115.78(19)
C8 C9 C10 121.24(18)
C9 C10 C11 114.26(16)
C12 C11 C16 118.1(2)
C12 C11 C10 121.12(19)
C16 C11 C10 120.74(18)
C11 C12 C13 121.5(2)
C14 C13 C12 120.0(3)
C13 C14 C15 120.0(3)
C14 C15 C16 119.8(3)
C11 C16 C15 120.6(2)
N2 C17 C18 103.2(3)
C19 C18 C17 109.9(3)
C18 C19 C20 107.1(3)
N2 C20 C19 105.7(3)

loop_
_geom_bond_atom_site_label_1
_geom_bond_atom_site_label_2
_geom_bond_distance
N1 C9 1.323(2)
N1 C1 1.370(3)
N2 C1 1.361(3)
N2 C17 1.452(3)
N2 C20 1.454(4)
C1 C2 1.376(3)
C2 C3 1.403(3)
C3 C4 1.415(3)
C3 C8 1.416(3)
C4 C5 1.350(4)
C5 C6 1.405(4)
C6 C7 1.359(3)
C7 C8 1.404(3)
C8 C9 1.428(3)
C9 C10 1.504(3)
C10 C11 1.515(3)
C11 C12 1.368(3)
C11 C16 1.372(3)
C12 C13 1.372(4)
C13 C14 1.352(4)
C14 C15 1.368(5)
C15 C16 1.385(4)
C17 C18 1.500(4)
C18 C19 1.472(5)
C19 C20 1.483(4)

loop_
_cod_related_entry_id
_cod_related_entry_database
_cod_related_entry_code
1 ChemSpider 30660127
